data_1550865
loop_
_publ_author_name
'Fukuda, K.'
'Fukushima, K.'

_publ_section_title
;
 Crystal structure of hexagonal SrAl2O4 at 1073 K
;
_journal_name_full 'Journal of Sold State Chemistry'
_journal_page_first 2709
_journal_page_last 2714
_journal_volume 178
_journal_year 2005
_chemical_formula_sum 'Al2 O4 Sr'
_chemical_name_common SrAl2O4
_space_group_IT_number 173
_space_group_name_H-M_alt 'P 63'
_symmetry_space_group_name_Hall 'P 6c'
_symmetry_space_group_name_H-M 'P 63'
_cell_angle_alpha 90
_cell_angle_beta 90
_cell_angle_gamma 120
_cell_formula_units_Z 6
_cell_length_a 8.9260(3)
_cell_length_b 8.9260(3)
_cell_length_c 8.4985(2)
_cell_volume 586.39(3)
_cod_data_source_file SrAl2O4.cif
_cod_data_source_block SrAl2O4
_cod_original_formula_sum 'Sr Al2 O4'
_cod_database_code 1550865

loop_
_space_group_symop_operation_xyz
'x, y, z'
'-y, x-y, z'
'-x+y, -x, z'
'-x, -y, z+1/2'
'y, -x+y, z+1/2'
'x-y, x, z+1/2'

loop_
_atom_site_label
_atom_site_occupancy
_atom_site_fract_x
_atom_site_fract_y
_atom_site_fract_z
_atom_site_adp_type
_atom_site_B_iso_or_equiv
_atom_site_type_symbol
Sr1 1.0 0.000000 0.000000 0.000000 Biso 3.1(2) Sr
Sr2 1.0 0.333333 0.666667 -0.0100(10) Biso 3.2(1) Sr
Sr3 1.0 0.333333 0.666667 0.4920(10) Biso 3.2(1) Sr
Al1 1.0 0.332(2) 0.337(3) 0.685(3) Biso 1.8(2) Al
Al2 1.0 0.328(2) 0.335(3) 0.293(2) Biso 2.6(3) Al
O1 1.0 0.289(2) 0.356(3) 0.510(4) Biso 6.3(5) O
O2 1.0 0.248(2) 0.126(2) 0.2980(10) Biso 1.3(5) O
O3 1.0 0.215(4) 0.790(5) 0.239(2) Biso 4.2(10) O
O4 1.0 0.549(3) 0.093(4) 0.2630(10) Biso 2.7(9) O
